data_4505804
loop_
_publ_author_name
'Senthil Kumar, V. S.'
'Nangia, Ashwini'
'Katz, Amy K.'
'Carrell, H. L.'

_publ_section_title
;
 Molecular Complexes of Some Mono- and Dicarboxylic Acids
 withtrans-1,4-Dithiane-1,4-dioxide
;
_journal_issue 4
_journal_name_full 'Crystal Growth &amp; Design'
_journal_page_first 313
_journal_paper_doi 10.1021/cg025523s
_journal_volume 2
_journal_year 2002
_chemical_formula_moiety '(C7 H4 N2 O7).(C4 H8 O2 S2)'
_chemical_formula_sum 'C11 H12 N2 O9 S2'
_chemical_formula_weight 348.28
_chemical_melting_point 475
_chemical_name_common
;
 1:1 Molecular complex of 3,5-Dinitrosalicylic acid and trans-1,4-dithiane-1,4-dioxide
;
_chemical_name_systematic
; 
 1:1 Molecular complex of 3,5-Dinitrosalicylic acid and trans-1,4-dithiane-1,4-dioxide 
;
_space_group_IT_number 14
_symmetry_cell_setting monoclinic
_symmetry_space_group_name_Hall '-P 2yn'
_symmetry_space_group_name_H-M 'P 1 21/n 1'
_atom_sites_solution_hydrogens geom
_atom_sites_solution_primary direct
_atom_sites_solution_secondary difmap
_audit_creation_method SHELXL-97
_cell_angle_alpha 90
_cell_angle_beta 111.53(3)
_cell_angle_gamma 90
_cell_formula_units_Z 4
_cell_length_a 13.766(3)
_cell_length_b 6.2818(13)
_cell_length_c 18.675(4)
_cell_measurement_reflns_used 25
_cell_measurement_temperature 293(2)
_cell_measurement_theta_max 12
_cell_measurement_theta_min 5
_cell_volume 1502.2(6)
_computing_cell_refinement 'CAD4 Data Collection Software'
_computing_data_collection 'CAD4 Data Collection Software'
_computing_data_reduction 'XTAL 3.5'
_computing_molecular_graphics 'PLATON (Spek, 1979-2000)'
_computing_publication_material 'SHELXL-97 (Sheldrick, 1997)'
_computing_structure_refinement 'SHELXL-97 (Sheldrick, 1997)'
_computing_structure_solution 'SHELXS-97 (Sheldrick, 1990)'
_diffrn_ambient_temperature 293(2)
_diffrn_measured_fraction_theta_full 0.998
_diffrn_measured_fraction_theta_max 0.998
_diffrn_radiation_monochromator graphite
_diffrn_radiation_source 'fine-focus sealed tube'
_diffrn_radiation_type MoK\a
_diffrn_radiation_wavelength 0.71073
_diffrn_reflns_av_R_equivalents 0.0215
_diffrn_reflns_av_sigmaI/netI 0.0185
_diffrn_reflns_limit_h_max 17
_diffrn_reflns_limit_h_min 0
_diffrn_reflns_limit_k_max 8
_diffrn_reflns_limit_k_min 0
_diffrn_reflns_limit_l_max 22
_diffrn_reflns_limit_l_min -24
_diffrn_reflns_number 3578
_diffrn_reflns_theta_full 27.47
_diffrn_reflns_theta_max 27.47
_diffrn_reflns_theta_min 1.59
_exptl_absorpt_coefficient_mu 0.407
_exptl_crystal_density_diffrn 1.682
_exptl_crystal_density_method 'not measured'
_exptl_crystal_F_000 784
_refine_diff_density_max 1.328
_refine_diff_density_min -0.456
_refine_diff_density_rms 0.071
_refine_ls_extinction_method none
_refine_ls_goodness_of_fit_ref 1.041
_refine_ls_hydrogen_treatment fixed
_refine_ls_matrix_type full
_refine_ls_number_parameters 253
_refine_ls_number_reflns 3438
_refine_ls_number_restraints 0
_refine_ls_restrained_S_all 1.041
_refine_ls_R_factor_all 0.0617
_refine_ls_R_factor_gt 0.0450
_refine_ls_shift/su_max 0.001
_refine_ls_shift/su_mean 0.000
_refine_ls_structure_factor_coef Fsqd
_refine_ls_weighting_details 'calc w=1/[\s^2^(Fo^2^)+(0.0681P)^2^+1.3021P] where P=(Fo^2^+2Fc^2^)/3'
_refine_ls_weighting_scheme calc
_refine_ls_wR_factor_gt 0.1199
_refine_ls_wR_factor_ref 0.1321
_reflns_number_gt 2691
_reflns_number_total 3438
_reflns_threshold_expression >2sigma(I)
_cod_data_source_file cg025523s_s2.cif
_cod_data_source_block dnso
_cod_depositor_comments
;
The following automatic conversions were performed:

'_chemical_melting_point' value '475 K' was changed to '475' - the
value should be numeric and without a unit
designator.

'_symmetry_cell_setting' value 'Monoclinic' changed to
'monoclinic' according to
/home/saulius/struct/CIF-dictionaries/cif_core.dic dictionary named
'cif_core.dic' version 2.4.1 from 2010-06-29.

Automatic conversion script
Id: cif_fix_values 1715 2011-07-08 13:25:40Z adriana 

The following automatic conversions were performed:

data name '_atom_site_symmetry_multiplicit' was replaced with
'_atom_site_symmetry_multiplicity' as specified in the replacement
file 'data/replacement-values/replacement_tags.lst'.

Automatic conversion script
Id: cif_correct_tags 9268 2022-04-12 08:56:07Z antanas 
;
_cod_original_cell_volume 1502.3(5)
_cod_original_sg_symbol_H-M P21/n
_cod_database_code 4505804

loop_
_symmetry_equiv_pos_as_xyz
'x, y, z'
'-x+1/2, y+1/2, -z+1/2'
'-x, -y, -z'
'x-1/2, -y-1/2, z-1/2'

loop_
_atom_site_label
_atom_site_type_symbol
_atom_site_fract_x
_atom_site_fract_y
_atom_site_fract_z
_atom_site_U_iso_or_equiv
_atom_site_adp_type
_atom_site_occupancy
_atom_site_symmetry_multiplicity
_atom_site_calc_flag
N1 N 1.03503(17) 1.2865(4) 0.37800(13) 0.0398(5) Uani 1 1 d
C4 C 0.96756(18) 1.0996(4) 0.36213(14) 0.0316(5) Uani 1 1 d
C6 C 0.90021(19) 0.7910(4) 0.28842(14) 0.0325(5) Uani 1 1 d
O2 O 0.72893(16) 0.6725(3) 0.42941(12) 0.0448(5) Uani 1 1 d
O4 O 1.03033(18) 1.4122(4) 0.42653(14) 0.0574(6) Uani 1 1 d
C2 C 0.84821(18) 0.8784(4) 0.39393(14) 0.0312(5) Uani 1 1 d
N2 N 0.89045(17) 0.6598(4) 0.22090(13) 0.0399(5) Uani 1 1 d
O3 O 0.79009(17) 0.9734(3) 0.49293(11) 0.0462(5) Uani 1 1 d
H3B H 0.741(3) 0.934(6) 0.514(2) 0.069 Uiso 1 1 d
O7 O 0.8903(2) 0.4674(4) 0.22745(14) 0.0596(6) Uani 1 1 d
C3 C 0.90948(19) 1.0590(5) 0.40699(14) 0.0335(5) Uani 1 1 d
H3A H 0.914(2) 1.150(5) 0.4438(17) 0.040 Uiso 1 1 d
O6 O 0.8835(2) 0.7520(4) 0.16225(12) 0.0656(7) Uani 1 1 d
C7 C 0.7832(2) 0.8308(4) 0.44043(14) 0.0345(5) Uani 1 1 d
O5 O 1.09375(18) 1.3052(4) 0.34279(13) 0.0587(6) Uani 1 1 d
C5 C 0.96258(19) 0.9691(4) 0.30132(14) 0.0324(5) Uani 1 1 d
H5A H 0.999(2) 1.002(5) 0.2699(17) 0.039 Uiso 1 1 d
C1 C 0.84305(18) 0.7379(4) 0.33403(14) 0.0325(5) Uani 1 1 d
O1 O 0.78363(16) 0.5643(3) 0.31861(12) 0.0463(5) Uani 1 1 d
H1A H 0.756(3) 0.569(6) 0.358(2) 0.069 Uiso 1 1 d
O9 O 0.61996(17) 1.5676(3) 0.68593(11) 0.0476(5) Uani 1 1 d
C11 C 0.6830(2) 1.4083(4) 0.57939(17) 0.0381(6) Uani 1 1 d
H11A H 0.653(2) 1.338(5) 0.5313(18) 0.046 Uiso 1 1 d
H11B H 0.716(2) 1.536(5) 0.5730(17) 0.046 Uiso 1 1 d
O8 O 0.66416(14) 0.9311(3) 0.56309(10) 0.0354(4) Uani 1 1 d
C8 C 0.5242(2) 1.2277(4) 0.60994(18) 0.0383(6) Uani 1 1 d
H8B H 0.465(2) 1.252(5) 0.6213(17) 0.046 Uiso 1 1 d
H8C H 0.506(2) 1.166(5) 0.5612(19) 0.046 Uiso 1 1 d
C10 C 0.7602(2) 1.2703(4) 0.63948(17) 0.0373(6) Uani 1 1 d
H10A H 0.776(2) 1.320(5) 0.6875(18) 0.045 Uiso 1 1 d
H10B H 0.817(2) 1.241(5) 0.6274(17) 0.045 Uiso 1 1 d
C9 C 0.6009(2) 1.0866(4) 0.66943(16) 0.0371(6) Uani 1 1 d
H9B H 0.573(2) 0.948(5) 0.6789(17) 0.045 Uiso 1 1 d
H9C H 0.630(2) 1.149(5) 0.7171(18) 0.045 Uiso 1 1 d
S1 S 0.71109(5) 1.00817(9) 0.64602(3) 0.03125(17) Uani 1 1 d
S2 S 0.57467(5) 1.48857(10) 0.60516(4) 0.03701(18) Uani 1 1 d

loop_
_atom_site_aniso_label
_atom_site_aniso_U_11
_atom_site_aniso_U_22
_atom_site_aniso_U_33
_atom_site_aniso_U_23
_atom_site_aniso_U_13
_atom_site_aniso_U_12
N1 0.0354(11) 0.0421(12) 0.0405(12) 0.0011(10) 0.0123(10) -0.0066(10)
C4 0.0272(11) 0.0359(13) 0.0326(12) 0.0032(10) 0.0122(10) -0.0008(10)
C6 0.0288(11) 0.0401(13) 0.0297(12) -0.0018(10) 0.0121(10) 0.0048(10)
O2 0.0467(11) 0.0474(11) 0.0505(11) -0.0044(9) 0.0299(9) -0.0115(9)
O4 0.0624(14) 0.0503(13) 0.0647(14) -0.0156(11) 0.0292(12) -0.0151(11)
C2 0.0280(11) 0.0375(13) 0.0307(11) 0.0024(10) 0.0138(9) 0.0009(10)
N2 0.0337(11) 0.0519(15) 0.0352(12) -0.0085(10) 0.0138(9) 0.0048(10)
O3 0.0530(12) 0.0544(12) 0.0432(11) -0.0103(9) 0.0320(10) -0.0105(10)
O7 0.0752(16) 0.0487(14) 0.0611(14) -0.0143(11) 0.0324(13) 0.0052(11)
C3 0.0325(12) 0.0402(14) 0.0286(11) -0.0019(11) 0.0122(10) 0.0014(10)
O6 0.0884(18) 0.0781(17) 0.0374(11) -0.0023(12) 0.0315(12) 0.0087(14)
C7 0.0330(12) 0.0411(14) 0.0315(12) 0.0026(10) 0.0143(10) 0.0013(11)
O5 0.0540(13) 0.0719(16) 0.0604(13) -0.0035(12) 0.0332(11) -0.0244(12)
C5 0.0276(11) 0.0408(14) 0.0317(12) 0.0040(10) 0.0143(10) 0.0024(10)
C1 0.0269(11) 0.0365(13) 0.0341(12) -0.0010(10) 0.0112(10) 0.0002(10)
O1 0.0483(12) 0.0452(11) 0.0528(12) -0.0143(10) 0.0273(10) -0.0133(9)
O9 0.0663(14) 0.0337(10) 0.0413(10) -0.0080(8) 0.0179(10) 0.0038(9)
C11 0.0489(16) 0.0262(12) 0.0453(15) 0.0031(11) 0.0247(13) -0.0064(11)
O8 0.0455(10) 0.0336(9) 0.0347(9) -0.0096(7) 0.0237(8) -0.0067(8)
C8 0.0342(13) 0.0347(13) 0.0498(15) -0.0058(12) 0.0197(12) -0.0040(11)
C10 0.0325(13) 0.0328(13) 0.0461(15) -0.0053(11) 0.0140(12) -0.0056(10)
C9 0.0546(16) 0.0288(12) 0.0404(14) -0.0014(11) 0.0321(13) -0.0005(12)
S1 0.0391(3) 0.0253(3) 0.0310(3) -0.0009(2) 0.0147(2) 0.0032(2)
S2 0.0439(4) 0.0269(3) 0.0388(4) -0.0005(2) 0.0135(3) 0.0053(3)

loop_
_atom_type_symbol
_atom_type_description
_atom_type_scat_dispersion_real
_atom_type_scat_dispersion_imag
_atom_type_scat_source
C C 0.0033 0.0016 'International Tables Vol C Tables 4.2.6.8 and 6.1.1.4'
H H 0.0000 0.0000 'International Tables Vol C Tables 4.2.6.8 and 6.1.1.4'
O O 0.0106 0.0060 'International Tables Vol C Tables 4.2.6.8 and 6.1.1.4'
S S 0.1246 0.1234 'International Tables Vol C Tables 4.2.6.8 and 6.1.1.4'
N N 0.0061 0.0033 'International Tables Vol C Tables 4.2.6.8 and 6.1.1.4'

loop_
_geom_angle_atom_site_label_1
_geom_angle_atom_site_label_2
_geom_angle_atom_site_label_3
_geom_angle
O5 N1 O4 124.3(2)
O5 N1 C4 117.8(2)
O4 N1 C4 117.9(2)
C3 C4 C5 121.7(2)
C3 C4 N1 119.6(2)
C5 C4 N1 118.7(2)
C5 C6 C1 122.8(2)
C5 C6 N2 117.4(2)
C1 C6 N2 119.7(2)
C3 C2 C1 120.4(2)
C3 C2 C7 121.4(2)
C1 C2 C7 118.2(2)
O6 N2 O7 124.4(2)
O6 N2 C6 117.3(2)
O7 N2 C6 118.3(2)
C4 C3 C2 119.8(2)
O2 C7 O3 124.0(2)
O2 C7 C2 122.0(2)
O3 C7 C2 114.0(2)
C6 C5 C4 117.8(2)
O1 C1 C6 120.2(2)
O1 C1 C2 122.3(2)
C6 C1 C2 117.4(2)
C10 C11 S2 112.94(19)
C9 C8 S2 113.2(2)
C11 C10 S1 113.42(19)
C8 C9 S1 114.03(18)
O8 S1 C9 104.72(13)
O8 S1 C10 104.57(12)
C9 S1 C10 97.89(13)
O9 S2 C8 106.24(13)
O9 S2 C11 106.52(14)
C8 S2 C11 97.54(13)

loop_
_geom_bond_atom_site_label_1
_geom_bond_atom_site_label_2
_geom_bond_distance
N1 O5 1.220(3)
N1 O4 1.222(3)
N1 C4 1.458(3)
C4 C3 1.377(3)
C4 C5 1.382(4)
C6 C5 1.377(4)
C6 C1 1.396(3)
C6 N2 1.471(3)
O2 C7 1.215(3)
C2 C3 1.381(4)
C2 C1 1.406(3)
C2 C7 1.488(3)
N2 O6 1.211(3)
N2 O7 1.215(3)
O3 C7 1.305(3)
C1 O1 1.330(3)
O9 S2 1.490(2)
C11 C10 1.505(4)
C11 S2 1.798(3)
O8 S1 1.5217(18)
C8 C9 1.508(4)
C8 S2 1.795(3)
C10 S1 1.801(3)
C9 S1 1.795(3)
